data_7238115
loop_
_publ_author_name
'Churakov, Andrei V.'
'Prikhodchenko, Petr V.'
'Howard, Judith A. K.'

_publ_section_title
;
 The preparation and crystal structures of novel perhydrates
 Ph4X+Hal--&#x00B7;nH2O2: anionic hydrogen-bonded chains containing
 hydrogen peroxide
;
_journal_issue 110
_journal_name_full CrystEngComm
_journal_page_first 664
_journal_paper_doi 10.1039/b511834d
_journal_volume 7
_journal_year 2005
_chemical_formula_moiety 'C24 H20 P 1+, Cl 1-, 1.73(H2 O2), 0.27(H2 O)'
_chemical_formula_sum 'C24 H24 Cl O3.73 P'
_chemical_formula_weight 438.53
_chemical_name_systematic
;
Tetraphenylphosphonium chloride, hydrogenperoxide water solvate
;
_space_group_IT_number 2
_space_group_name_Hall '-P 1'
_space_group_name_H-M_alt 'P -1'
_symmetry_cell_setting triclinic
_symmetry_space_group_name_H-M 'P -1'
_atom_sites_solution_hydrogens difmap
_atom_sites_solution_primary direct
_atom_sites_solution_secondary difmap
_audit_creation_method SHELXL-97
_cell_angle_alpha 75.131(1)
_cell_angle_beta 73.415(1)
_cell_angle_gamma 71.343(1)
_cell_formula_units_Z 2
_cell_length_a 9.6029(6)
_cell_length_b 11.1280(7)
_cell_length_c 11.5333(7)
_cell_measurement_reflns_used 3800
_cell_measurement_temperature 120(2)
_cell_measurement_theta_max 30.99
_cell_measurement_theta_min 2.64
_cell_volume 1100.42(12)
_computing_structure_refinement 'SHELXL-97 (Sheldrick, 1997)'
_computing_structure_solution 'SHELXS-97 (Sheldrick, 1990)'
_diffrn_ambient_temperature 120(2)
_diffrn_measured_fraction_theta_full 0.954
_diffrn_measured_fraction_theta_max 0.954
_diffrn_measurement_device_type 'Bruker SMART APEX'
_diffrn_measurement_method \w
_diffrn_radiation_monochromator graphite
_diffrn_radiation_source 'fine-focus sealed tube'
_diffrn_radiation_type MoK\a
_diffrn_radiation_wavelength 0.71073
_diffrn_reflns_av_R_equivalents 0.0156
_diffrn_reflns_av_sigmaI/netI 0.0327
_diffrn_reflns_limit_h_max 12
_diffrn_reflns_limit_h_min -12
_diffrn_reflns_limit_k_max 14
_diffrn_reflns_limit_k_min -13
_diffrn_reflns_limit_l_max 15
_diffrn_reflns_limit_l_min -15
_diffrn_reflns_number 8476
_diffrn_reflns_theta_full 27.99
_diffrn_reflns_theta_max 27.99
_diffrn_reflns_theta_min 2.64
_exptl_absorpt_coefficient_mu 0.273
_exptl_absorpt_correction_T_max 0.9602
_exptl_absorpt_correction_T_min 0.9350
_exptl_absorpt_correction_type multi-scan
_exptl_crystal_colour colourless
_exptl_crystal_density_diffrn 1.323
_exptl_crystal_density_method 'not measured'
_exptl_crystal_description block
_exptl_crystal_F_000 460
_exptl_crystal_size_max 0.25
_exptl_crystal_size_mid 0.20
_exptl_crystal_size_min 0.15
_refine_diff_density_max 0.749
_refine_diff_density_min -0.324
_refine_diff_density_rms 0.054
_refine_ls_extinction_method none
_refine_ls_goodness_of_fit_ref 1.034
_refine_ls_hydrogen_treatment refall
_refine_ls_matrix_type full
_refine_ls_number_parameters 376
_refine_ls_number_reflns 5069
_refine_ls_number_restraints 0
_refine_ls_restrained_S_all 1.034
_refine_ls_R_factor_all 0.0470
_refine_ls_R_factor_gt 0.0406
_refine_ls_shift/su_max 0.000
_refine_ls_shift/su_mean 0.000
_refine_ls_structure_factor_coef Fsqd
_refine_ls_weighting_details 'calc w=1/[\s^2^(Fo^2^)+(0.0487P)^2^+0.5612P] where P=(Fo^2^+2Fc^2^)/3'
_refine_ls_weighting_scheme calc
_refine_ls_wR_factor_gt 0.0996
_refine_ls_wR_factor_ref 0.1033
_reflns_number_gt 4477
_reflns_number_total 5069
_reflns_threshold_expression I>2\s(I)
_cod_data_source_file b511834d.txt
_cod_data_source_block 1b
_cod_database_code 7238115

loop_
_symmetry_equiv_pos_as_xyz
'x, y, z'
'-x, -y, -z'

loop_
_atom_site_label
_atom_site_type_symbol
_atom_site_fract_x
_atom_site_fract_y
_atom_site_fract_z
_atom_site_U_iso_or_equiv
_atom_site_adp_type
_atom_site_occupancy
_atom_site_symmetry_multiplicity
_atom_site_calc_flag
_atom_site_refinement_flags
_atom_site_disorder_assembly
_atom_site_disorder_group
P1 P 0.00645(4) 0.69747(4) 0.15240(3) 0.01705(10) Uani 1 1 d . . .
C11 C 0.01635(17) 0.81798(15) 0.22660(13) 0.0195(3) Uani 1 1 d . . .
C12 C 0.15578(18) 0.81040(17) 0.24727(15) 0.0241(3) Uani 1 1 d . . .
C13 C 0.1672(2) 0.90019(18) 0.30618(15) 0.0294(4) Uani 1 1 d . . .
C14 C 0.0410(2) 0.99637(17) 0.34415(15) 0.0299(4) Uani 1 1 d . . .
C15 C -0.0976(2) 1.00313(17) 0.32607(16) 0.0305(4) Uani 1 1 d . . .
C16 C -0.11077(19) 0.91423(16) 0.26674(15) 0.0255(3) Uani 1 1 d . . .
C21 C -0.00328(17) 0.55068(15) 0.26024(13) 0.0202(3) Uani 1 1 d . . .
C22 C -0.11482(19) 0.48925(17) 0.27462(16) 0.0276(4) Uani 1 1 d . . .
C23 C -0.1149(2) 0.37451(18) 0.35870(17) 0.0339(4) Uani 1 1 d . . .
C24 C -0.0043(2) 0.32121(17) 0.42598(16) 0.0340(4) Uani 1 1 d . . .
C25 C 0.1072(2) 0.38110(17) 0.41072(15) 0.0304(4) Uani 1 1 d . . .
C26 C 0.10814(19) 0.49641(17) 0.32891(14) 0.0253(3) Uani 1 1 d . . .
C31 C -0.15224(17) 0.75422(15) 0.08143(14) 0.0209(3) Uani 1 1 d . . .
C32 C -0.29904(18) 0.78247(17) 0.15350(16) 0.0269(3) Uani 1 1 d . . .
C33 C -0.4203(2) 0.82852(18) 0.09654(19) 0.0330(4) Uani 1 1 d . . .
C34 C -0.3961(2) 0.84317(18) -0.02988(19) 0.0341(4) Uani 1 1 d . . .
C35 C -0.2517(2) 0.81283(18) -0.10125(17) 0.0317(4) Uani 1 1 d . . .
C36 C -0.1288(2) 0.76890(16) -0.04617(15) 0.0254(3) Uani 1 1 d . . .
C41 C 0.17474(16) 0.66691(15) 0.03458(13) 0.0191(3) Uani 1 1 d . . .
C42 C 0.22405(18) 0.77202(16) -0.04323(15) 0.0238(3) Uani 1 1 d . . .
C43 C 0.34704(19) 0.75056(18) -0.14148(15) 0.0270(3) Uani 1 1 d . . .
C44 C 0.42107(19) 0.62612(18) -0.16116(15) 0.0286(4) Uani 1 1 d . . .
C45 C 0.3729(2) 0.52194(18) -0.08379(15) 0.0283(4) Uani 1 1 d . . .
C46 C 0.24897(18) 0.54204(16) 0.01424(14) 0.0227(3) Uani 1 1 d . . .
Cl1 Cl 0.49349(5) 0.75957(4) -0.49388(4) 0.03269(12) Uani 1 1 d . . .
O11 O 0.48643(16) 1.01273(13) -0.68381(12) 0.0356(3) Uani 1 1 d . . .
O12 O 0.35629(16) 1.10859(14) -0.63191(13) 0.0402(3) Uani 1 1 d . . .
H1 H 0.481(3) 0.945(3) -0.620(2) 0.050(7) Uiso 1 1 d . . .
H2 H 0.403(3) 1.146(3) -0.593(3) 0.064(8) Uiso 1 1 d . . .
O21 O 0.3745(3) 0.5386(3) -0.5946(3) 0.0370(5) Uani 0.73 1 d P A 1
O22 O 0.4867(3) 0.6035(3) -0.6743(2) 0.0364(5) Uani 0.73 1 d P A 1
H3 H 0.490(4) 0.649(4) -0.620(4) 0.061(11) Uiso 0.73 1 d P B 1
H4 H 0.428(5) 0.461(5) -0.564(4) 0.077(14) Uiso 0.73 1 d P C 1
O1 O 0.4276(10) 0.5692(8) -0.6470(7) 0.0403(15) Uani 0.27 1 d P D 2
H5 H 0.4441 0.6172 -0.6086 0.048 Uiso 0.27 1 d PR D 2
H6 H 0.4466 0.4901 -0.6132 0.048 Uiso 0.27 1 d PR D 2
H12 H 0.244(2) 0.7471(19) 0.2193(18) 0.026(5) Uiso 1 1 d . . .
H13 H 0.262(2) 0.8936(19) 0.3201(18) 0.028(5) Uiso 1 1 d . . .
H14 H 0.049(2) 1.061(2) 0.3837(19) 0.031(5) Uiso 1 1 d . . .
H15 H -0.186(2) 1.068(2) 0.355(2) 0.040(6) Uiso 1 1 d . . .
H16 H -0.208(2) 0.919(2) 0.2537(19) 0.036(5) Uiso 1 1 d . . .
H22 H -0.190(2) 0.529(2) 0.2259(19) 0.032(5) Uiso 1 1 d . . .
H23 H -0.192(2) 0.335(2) 0.370(2) 0.038(6) Uiso 1 1 d . . .
H24 H -0.007(3) 0.245(2) 0.484(2) 0.049(7) Uiso 1 1 d . . .
H25 H 0.185(3) 0.345(2) 0.457(2) 0.044(6) Uiso 1 1 d . . .
H26 H 0.185(2) 0.5412(19) 0.3207(18) 0.028(5) Uiso 1 1 d . . .
H32 H -0.316(2) 0.7715(19) 0.2422(19) 0.029(5) Uiso 1 1 d . . .
H33 H -0.521(3) 0.846(2) 0.150(2) 0.042(6) Uiso 1 1 d . . .
H34 H -0.478(3) 0.874(2) -0.065(2) 0.038(6) Uiso 1 1 d . . .
H35 H -0.239(2) 0.821(2) -0.185(2) 0.038(6) Uiso 1 1 d . . .
H36 H -0.030(2) 0.7479(19) -0.0953(18) 0.026(5) Uiso 1 1 d . . .
H42 H 0.171(2) 0.8606(19) -0.0279(17) 0.026(5) Uiso 1 1 d . . .
H43 H 0.382(2) 0.823(2) -0.1938(19) 0.032(5) Uiso 1 1 d . . .
H44 H 0.505(2) 0.610(2) -0.2282(19) 0.032(5) Uiso 1 1 d . . .
H45 H 0.424(2) 0.436(2) -0.099(2) 0.038(6) Uiso 1 1 d . . .
H46 H 0.212(2) 0.4705(19) 0.0685(17) 0.025(5) Uiso 1 1 d . . .

loop_
_atom_site_aniso_label
_atom_site_aniso_U_11
_atom_site_aniso_U_22
_atom_site_aniso_U_33
_atom_site_aniso_U_23
_atom_site_aniso_U_13
_atom_site_aniso_U_12
P1 0.01687(18) 0.0168(2) 0.01717(18) -0.00238(14) -0.00325(13) -0.00510(14)
C11 0.0240(7) 0.0176(7) 0.0167(6) -0.0012(5) -0.0040(5) -0.0071(6)
C12 0.0235(8) 0.0263(9) 0.0244(7) -0.0062(6) -0.0037(6) -0.0092(7)
C13 0.0348(9) 0.0348(10) 0.0259(8) -0.0062(7) -0.0054(7) -0.0198(8)
C14 0.0480(10) 0.0250(9) 0.0207(7) -0.0054(6) -0.0040(7) -0.0174(8)
C15 0.0398(10) 0.0226(9) 0.0262(8) -0.0083(7) -0.0043(7) -0.0038(7)
C16 0.0270(8) 0.0220(8) 0.0256(8) -0.0049(6) -0.0058(6) -0.0036(6)
C21 0.0232(7) 0.0169(7) 0.0178(7) -0.0022(5) -0.0014(5) -0.0052(6)
C22 0.0267(8) 0.0253(9) 0.0307(8) -0.0050(7) -0.0029(7) -0.0099(7)
C23 0.0392(10) 0.0264(9) 0.0343(9) -0.0056(7) 0.0046(8) -0.0177(8)
C24 0.0527(11) 0.0169(8) 0.0227(8) -0.0021(6) 0.0024(8) -0.0068(8)
C25 0.0394(10) 0.0237(9) 0.0215(8) -0.0044(6) -0.0061(7) 0.0002(7)
C26 0.0284(8) 0.0246(8) 0.0211(7) -0.0040(6) -0.0043(6) -0.0059(7)
C31 0.0209(7) 0.0182(7) 0.0249(7) -0.0024(6) -0.0090(6) -0.0048(6)
C32 0.0222(8) 0.0281(9) 0.0308(9) -0.0059(7) -0.0061(6) -0.0067(6)
C33 0.0221(8) 0.0285(9) 0.0491(11) -0.0067(8) -0.0116(8) -0.0048(7)
C34 0.0330(9) 0.0255(9) 0.0503(11) 0.0018(8) -0.0255(8) -0.0092(7)
C35 0.0434(10) 0.0282(9) 0.0307(9) 0.0044(7) -0.0198(8) -0.0167(8)
C36 0.0287(8) 0.0246(9) 0.0253(8) -0.0012(6) -0.0082(7) -0.0110(7)
C41 0.0187(7) 0.0229(8) 0.0167(6) -0.0037(6) -0.0033(5) -0.0072(6)
C42 0.0249(8) 0.0221(8) 0.0240(7) -0.0035(6) -0.0028(6) -0.0086(6)
C43 0.0277(8) 0.0341(10) 0.0204(7) -0.0010(7) -0.0027(6) -0.0154(7)
C44 0.0244(8) 0.0392(10) 0.0215(8) -0.0097(7) -0.0013(6) -0.0074(7)
C45 0.0290(8) 0.0289(9) 0.0249(8) -0.0109(7) -0.0033(6) -0.0023(7)
C46 0.0251(8) 0.0228(8) 0.0216(7) -0.0052(6) -0.0052(6) -0.0072(6)
Cl1 0.0525(3) 0.0234(2) 0.0274(2) 0.00015(16) -0.01490(18) -0.01571(19)
O11 0.0423(7) 0.0291(7) 0.0301(7) -0.0043(5) -0.0019(6) -0.0087(6)
O12 0.0396(8) 0.0382(8) 0.0442(8) -0.0168(6) -0.0184(6) 0.0032(6)
O21 0.0325(12) 0.0369(14) 0.0446(14) -0.0079(11) -0.0070(10) -0.0145(10)
O22 0.0430(14) 0.0436(14) 0.0266(10) -0.0116(9) 0.0006(9) -0.0201(10)
O1 0.053(6) 0.040(5) 0.034(4) -0.010(3) -0.020(4) -0.008(4)

loop_
_atom_type_symbol
_atom_type_description
_atom_type_scat_dispersion_real
_atom_type_scat_dispersion_imag
_atom_type_scat_source
C C 0.0033 0.0016 'International Tables Vol C Tables 4.2.6.8 and 6.1.1.4'
H H 0.0000 0.0000 'International Tables Vol C Tables 4.2.6.8 and 6.1.1.4'
O O 0.0106 0.0060 'International Tables Vol C Tables 4.2.6.8 and 6.1.1.4'
P P 0.1023 0.0942 'International Tables Vol C Tables 4.2.6.8 and 6.1.1.4'
Cl Cl 0.1484 0.1585 'International Tables Vol C Tables 4.2.6.8 and 6.1.1.4'

loop_
_geom_angle_atom_site_label_1
_geom_angle_atom_site_label_2
_geom_angle_atom_site_label_3
_geom_angle
_geom_angle_site_symmetry_1
_geom_angle_site_symmetry_3
C41 P1 C21 109.08(7) . .
C41 P1 C31 108.28(7) . .
C21 P1 C31 110.07(7) . .
C41 P1 C11 107.42(7) . .
C21 P1 C11 110.72(7) . .
C31 P1 C11 111.18(7) . .
C41 P1 P1 68.95(5) . 2_565
C21 P1 P1 73.99(5) . 2_565
C31 P1 P1 67.70(5) . 2_565
C11 P1 P1 175.03(5) . 2_565
C41 P1 P1 79.64(5) . 2_575
C21 P1 P1 168.63(5) . 2_575
C31 P1 P1 72.73(5) . 2_575
C11 P1 P1 58.72(5) . 2_575
P1 P1 P1 116.700(12) 2_565 2_575
C16 C11 C12 119.92(15) . .
C16 C11 P1 122.00(12) . .
C12 C11 P1 118.05(12) . .
C13 C12 C11 119.69(16) . .
C13 C12 H12 118.9(12) . .
C11 C12 H12 121.4(12) . .
C14 C13 C12 120.00(16) . .
C14 C13 H13 121.2(12) . .
C12 C13 H13 118.8(12) . .
C15 C14 C13 120.66(16) . .
C15 C14 H14 119.1(12) . .
C13 C14 H14 120.2(12) . .
C14 C15 C16 120.02(17) . .
C14 C15 H15 120.9(13) . .
C16 C15 H15 119.0(14) . .
C15 C16 C11 119.69(16) . .
C15 C16 H16 120.2(13) . .
C11 C16 H16 120.2(13) . .
C22 C21 C26 120.24(15) . .
C22 C21 P1 122.11(13) . .
C26 C21 P1 117.64(12) . .
C23 C22 C21 119.32(17) . .
C23 C22 H22 122.4(12) . .
C21 C22 H22 118.2(12) . .
C24 C23 C22 120.15(17) . .
C24 C23 H23 120.5(13) . .
C22 C23 H23 119.3(14) . .
C25 C24 C23 120.57(17) . .
C25 C24 H24 120.0(14) . .
C23 C24 H24 119.4(14) . .
C24 C25 C26 120.23(18) . .
C24 C25 H25 121.5(14) . .
C26 C25 H25 118.2(14) . .
C25 C26 C21 119.47(16) . .
C25 C26 H26 120.2(11) . .
C21 C26 H26 120.3(11) . .
C36 C31 C32 120.01(15) . .
C36 C31 P1 119.76(12) . .
C32 C31 P1 120.23(12) . .
C33 C32 C31 119.32(16) . .
C33 C32 H32 120.3(12) . .
C31 C32 H32 120.4(12) . .
C34 C33 C32 120.27(17) . .
C34 C33 H33 122.5(13) . .
C32 C33 H33 117.2(13) . .
C35 C34 C33 120.70(16) . .
C35 C34 H34 120.6(13) . .
C33 C34 H34 118.7(14) . .
C34 C35 C36 119.86(17) . .
C34 C35 H35 119.0(13) . .
C36 C35 H35 121.1(14) . .
C35 C36 C31 119.80(16) . .
C35 C36 H36 119.5(12) . .
C31 C36 H36 120.7(12) . .
C46 C41 C42 120.34(14) . .
C46 C41 P1 120.62(12) . .
C42 C41 P1 118.85(12) . .
C43 C42 C41 119.54(16) . .
C43 C42 H42 120.4(11) . .
C41 C42 H42 120.0(11) . .
C44 C43 C42 119.96(16) . .
C44 C43 H43 120.7(12) . .
C42 C43 H43 119.3(12) . .
C43 C44 C45 120.55(15) . .
C43 C44 H44 120.8(13) . .
C45 C44 H44 118.6(13) . .
C44 C45 C46 120.13(16) . .
C44 C45 H45 119.8(13) . .
C46 C45 H45 120.1(13) . .
C41 C46 C45 119.46(15) . .
C41 C46 H46 119.1(11) . .
C45 C46 H46 121.4(11) . .
O12 O11 H1 98.5(16) . .
O11 O12 H2 99.9(16) . .
O22 O21 H4 105(3) . .
O22 O21 H5 32.3 . .
H4 O21 H5 108.7 . .
O22 O21 H6 70.2 . .
H4 O21 H6 40.5 . .
H5 O21 H6 89.7 . .
O21 O22 H3 98(2) . .
O21 O22 H5 56.6 . .
H3 O22 H5 41.4 . .
O21 O22 H6 30.1 . .
H3 O22 H6 110.9 . .
H5 O22 H6 76.0 . .
H3 O1 H4 113(2) . .
H3 O1 H5 18.7 . .
H4 O1 H5 102.3 . .
H3 O1 H6 119.5 . .
H4 O1 H6 17.9 . .
H5 O1 H6 113.5 . .

loop_
_geom_bond_atom_site_label_1
_geom_bond_atom_site_label_2
_geom_bond_distance
_geom_bond_site_symmetry_2
P1 C41 1.7904(15) .
P1 C21 1.7924(15) .
P1 C31 1.7950(15) .
P1 C11 1.8047(15) .
P1 P1 6.3415(8) 2_565
P1 P1 6.7286(8) 2_575
C11 C16 1.395(2) .
C11 C12 1.399(2) .
C12 C13 1.390(2) .
C12 H12 0.95(2) .
C13 C14 1.383(3) .
C13 H13 0.95(2) .
C14 C15 1.381(3) .
C14 H14 0.98(2) .
C15 C16 1.393(2) .
C15 H15 0.96(2) .
C16 H16 0.97(2) .
C21 C22 1.397(2) .
C21 C26 1.401(2) .
C22 C23 1.391(3) .
C22 H22 0.96(2) .
C23 C24 1.384(3) .
C23 H23 0.94(2) .
C24 C25 1.382(3) .
C24 H24 0.94(2) .
C25 C26 1.385(2) .
C25 H25 0.96(2) .
C26 H26 0.99(2) .
C31 C36 1.398(2) .
C31 C32 1.400(2) .
C32 C33 1.390(2) .
C32 H32 0.97(2) .
C33 C34 1.384(3) .
C33 H33 0.98(2) .
C34 C35 1.380(3) .
C34 H34 0.92(2) .
C35 C36 1.391(2) .
C35 H35 0.93(2) .
C36 H36 0.94(2) .
C41 C46 1.390(2) .
C41 C42 1.404(2) .
C42 C43 1.389(2) .
C42 H42 0.99(2) .
C43 C44 1.383(3) .
C43 H43 0.97(2) .
C44 C45 1.389(3) .
C44 H44 0.95(2) .
C45 C46 1.392(2) .
C45 H45 0.97(2) .
C46 H46 0.974(19) .
Cl1 Cl1 5.7754(9) 2_664
O11 O12 1.4511(19) .
O11 H1 0.91(3) .
O12 H2 0.95(3) .
O21 O22 1.457(3) .
O21 H4 0.89(5) .
O21 H5 1.2165 .
O21 H6 0.7427 .
O22 H3 0.92(4) .
O22 H5 0.7796 .
O22 H6 1.3926 .
O1 H3 1.35(4) .
O1 H4 1.33(4) .
O1 H5 0.8499 .
O1 H6 0.8501 .

loop_
_geom_hbond_atom_site_label_D
_geom_hbond_atom_site_label_H
_geom_hbond_atom_site_label_A
_geom_hbond_distance_DH
_geom_hbond_distance_HA
_geom_hbond_distance_DA
_geom_hbond_angle_DHA
_geom_hbond_site_symmetry_A
O11 H1 Cl1 0.91(3) 2.19(3) 3.0879(15) 169(2) .
O22 H3 Cl1 0.92(4) 2.14(4) 3.059(2) 179(3) .
O12 H2 Cl1 0.95(3) 2.21(3) 3.1590(15) 178(2) 2_674
O21 H4 Cl1 0.89(5) 2.30(5) 3.157(3) 160(4) 2_664
O1 H5 Cl1 0.85 2.53 3.380(7) 179.9 .
O1 H6 Cl1 0.85 2.68 3.533(8) 179.9 2_664

loop_
_geom_torsion_atom_site_label_1
_geom_torsion_atom_site_label_2
_geom_torsion_atom_site_label_3
_geom_torsion_atom_site_label_4
_geom_torsion
H1 O11 O12 H2 91(2)
H3 O22 O21 H4 -97(4)
